data_7118109
loop_
_publ_author_name
'Sayani Mukherjee'
'P. S. Salini'
'A. Srinivasan'
'S Peruncheralathan'

_publ_section_title
;
 AIEE phenomenon: tetraaryl vs. triaryl pyrazoles
;
_journal_name_full Chem.Commun.
_journal_page_first 17148
_journal_paper_doi 10.1039/C5cc05973A
_journal_volume 51
_journal_year 2015
_chemical_compound_source Synthesized
_chemical_formula_moiety 'C27 H20 N2'
_chemical_formula_sum 'C27 H20 N2'
_chemical_formula_weight 372.45
_chemical_melting_point 475.15
_chemical_name_systematic 1,3,4,5-Tetraphenyl-1H-pyrazole
_space_group_crystal_system monoclinic
_space_group_IT_number 4
_space_group_name_Hall 'P 2yb'
_space_group_name_H-M_alt 'P 1 21 1'
_atom_sites_solution_hydrogens geom
_atom_sites_solution_primary direct
_audit_creation_date 2015-07-15
_audit_creation_method
;
Olex2 1.2
(compiled 2015.01.26 svn.r3150 for OlexSys, GUI svn.r4998)
;
_audit_update_record
;
2015-07-16 deposited with the CCDC.
2015-09-28 downloaded from the CCDC.
;
_cell_angle_alpha 90
_cell_angle_beta 90.080(2)
_cell_angle_gamma 90
_cell_formula_units_Z 2
_cell_length_a 9.9297(3)
_cell_length_b 9.6354(3)
_cell_length_c 10.6037(3)
_cell_measurement_reflns_used 6405
_cell_measurement_temperature 296(2)
_cell_measurement_theta_max 24.79
_cell_measurement_theta_min 2.81
_cell_volume 1014.53(5)
_computing_cell_refinement 'SAINT v7.68A (Bruker, 2009)'
_computing_data_reduction 'SAINT v7.68A (Bruker, 2009)'
_computing_molecular_graphics 'Olex2 (Dolomanov et al., 2009)'
_computing_publication_material 'Olex2 (Dolomanov et al., 2009)'
_computing_structure_refinement 'ShelXL (Sheldrick, 2008)'
_computing_structure_solution 'ShelXS (Sheldrick, 2008)'
_diffrn_ambient_temperature 296.15
_diffrn_measured_fraction_theta_full 0.999
_diffrn_measured_fraction_theta_max 0.998
_diffrn_measurement_device_type 'Bruker APEX-II CCD'
_diffrn_measurement_method '\f and \w scans'
_diffrn_radiation_monochromator graphite
_diffrn_radiation_type MoK\a
_diffrn_radiation_wavelength 0.71073
_diffrn_reflns_av_R_equivalents 0.0278
_diffrn_reflns_av_unetI/netI 0.0315
_diffrn_reflns_Laue_measured_fraction_full 0.999
_diffrn_reflns_Laue_measured_fraction_max 0.998
_diffrn_reflns_limit_h_max 13
_diffrn_reflns_limit_h_min -13
_diffrn_reflns_limit_k_max 13
_diffrn_reflns_limit_k_min -13
_diffrn_reflns_limit_l_max 14
_diffrn_reflns_limit_l_min -14
_diffrn_reflns_number 20095
_diffrn_reflns_point_group_measured_fraction_full 0.998
_diffrn_reflns_point_group_measured_fraction_max 0.974
_diffrn_reflns_theta_full 25.242
_diffrn_reflns_theta_max 30.066
_diffrn_reflns_theta_min 2.808
_diffrn_standards_number 0
_exptl_absorpt_coefficient_mu 0.071
_exptl_absorpt_correction_T_max 0.7460
_exptl_absorpt_correction_T_min 0.6812
_exptl_absorpt_correction_type ulti-scan
_exptl_absorpt_process_details
;
SADABS-2008/1 (Bruker,2008) was used for absorption correction.
wR2(int) was 0.0930 before and 0.0402 after correction.
The Ratio of minimum to maximum transmission is 0.9131.
The \l/2 correction factor is 0.0015.
;
_exptl_crystal_colour colourless
_exptl_crystal_colour_primary colourless
_exptl_crystal_density_diffrn 1.219
_exptl_crystal_density_meas .
_exptl_crystal_description block
_exptl_crystal_F_000 392
_exptl_crystal_recrystallization_method 'Vapour Deposition'
_exptl_crystal_size_max 0.26
_exptl_crystal_size_mid 0.25
_exptl_crystal_size_min 0.22
_refine_diff_density_max 0.171
_refine_diff_density_min -0.164
_refine_diff_density_rms 0.026
_refine_ls_abs_structure_details
;
 Flack x determined using 1560 quotients [(I+)-(I-)]/[(I+)+(I-)]
 (Parsons, Flack and Wagner, Acta Cryst. B69 (2013) 249-259).
;
_refine_ls_abs_structure_Flack 0.2(10)
_refine_ls_extinction_coef 0.011(3)
_refine_ls_extinction_expression Fc^*^=kFc[1+0.001xFc^2^\l^3^/sin(2\q)]^-1/4^
_refine_ls_extinction_method 'SHELXL-2014/7 (Sheldrick 2014'
_refine_ls_goodness_of_fit_ref 1.038
_refine_ls_hydrogen_treatment constr
_refine_ls_matrix_type full
_refine_ls_number_parameters 263
_refine_ls_number_reflns 5787
_refine_ls_number_restraints 1
_refine_ls_restrained_S_all 1.038
_refine_ls_R_factor_all 0.0639
_refine_ls_R_factor_gt 0.0442
_refine_ls_shift/su_max 0.000
_refine_ls_shift/su_mean 0.000
_refine_ls_structure_factor_coef Fsqd
_refine_ls_weighting_details 'w=1/[\s^2^(Fo^2^)+(0.0470P)^2^+0.0661P] where P=(Fo^2^+2Fc^2^)/3'
_refine_ls_weighting_scheme calc
_refine_ls_wR_factor_gt 0.0996
_refine_ls_wR_factor_ref 0.1081
_reflns_Friedel_coverage 0.852
_reflns_Friedel_fraction_full 0.997
_reflns_Friedel_fraction_max 0.948
_reflns_number_gt 4336
_reflns_number_total 5787
_reflns_threshold_expression 'I > 2\s(I)'
_cod_data_source_file c5cc05973a2.cif
_cod_data_source_block peru_sm_31_0m
_cod_database_code 7118109
_shelx_space_group_comment
;
The symmetry employed for this shelxl refinement is uniquely defined
by the following loop, which should always be used as a source of
symmetry information in preference to the above space-group names.
They are only intended as comments.
;
_olex2_refinement_description
;
1. Fixed Uiso
 At 1.2 times of:
  All C(H) groups
2.a Aromatic/amide H refined with riding coordinates:
 C23(H23), C17(H17), C15(H15), C9(H9), C12(H12), C21(H21), C20(H20), C11(H11),
 C19(H19), C14(H14), C13(H13), C18(H18), C8(H8), C5(H5), C24(H24), C27(H27),
 C25(H25), C6(H6), C7(H7), C26(H26)
;
_shelx_shelxl_version_number 2014/7
_olex2_submission_special_instructions 'No special instructions were received'

loop_
_space_group_symop_id
_space_group_symop_operation_xyz
1 'x, y, z'
2 '-x, y+1/2, -z'

loop_
_atom_site_label
_atom_site_type_symbol
_atom_site_fract_x
_atom_site_fract_y
_atom_site_fract_z
_atom_site_U_iso_or_equiv
_atom_site_adp_type
_atom_site_occupancy
_atom_site_site_symmetry_order
_atom_site_calc_flag
_atom_site_refinement_flags_posn
_atom_site_refinement_flags_adp
_atom_site_refinement_flags_occupancy
_atom_site_disorder_assembly
_atom_site_disorder_group
C1 C 0.83904(18) 0.2171(2) 0.24099(18) 0.0379(4) Uani 1 1 d . . . . .
C16 C 0.6131(2) 0.0599(2) 0.00692(19) 0.0428(4) Uani 1 1 d . . . . .
C10 C 0.8865(2) 0.2501(2) 0.00687(19) 0.0434(5) Uani 1 1 d . . . . .
C2 C 0.80809(19) 0.1948(2) 0.11444(18) 0.0412(4) Uani 1 1 d . . . . .
C3 C 0.69189(19) 0.1155(2) 0.11427(19) 0.0414(4) Uani 1 1 d . . . . .
C4 C 0.9476(2) 0.2977(2) 0.2998(2) 0.0461(5) Uani 1 1 d . . . . .
C22 C 0.5530(2) 0.0133(2) 0.29809(19) 0.0457(5) Uani 1 1 d . . . . .
C23 C 0.4784(2) 0.0711(3) 0.3948(2) 0.0593(6) Uani 1 1 d . . . . .
H23 H 0.4939 0.1623 0.4195 0.071 Uiso 1 1 calc R . . . .
C17 C 0.4743(2) 0.0797(3) 0.0003(2) 0.0556(6) Uani 1 1 d . . . . .
H17 H 0.4308 0.1314 0.0620 0.067 Uiso 1 1 calc R . . . .
C15 C 1.0250(2) 0.2296(3) -0.0006(2) 0.0570(6) Uani 1 1 d . . . . .
H15 H 1.0685 0.1768 0.0605 0.068 Uiso 1 1 calc R . . . .
C9 C 1.0215(2) 0.2393(3) 0.3963(2) 0.0596(6) Uani 1 1 d . . . . .
H9 H 1.0052 0.1483 0.4212 0.071 Uiso 1 1 calc R . . . .
C12 C 0.8997(3) 0.3842(3) -0.1843(3) 0.0675(7) Uani 1 1 d . . . . .
H12 H 0.8571 0.4359 -0.2468 0.081 Uiso 1 1 calc R . . . .
C21 C 0.6753(2) -0.0164(2) -0.0871(2) 0.0542(6) Uani 1 1 d . . . . .
H21 H 0.7682 -0.0285 -0.0854 0.065 Uiso 1 1 calc R . . . .
C20 C 0.5999(3) -0.0748(3) -0.1840(3) 0.0658(7) Uani 1 1 d . . . . .
H20 H 0.6425 -0.1271 -0.2459 0.079 Uiso 1 1 calc R . . . .
C11 C 0.8245(2) 0.3268(2) -0.0877(2) 0.0537(6) Uani 1 1 d . . . . .
H11 H 0.7317 0.3397 -0.0861 0.064 Uiso 1 1 calc R . . . .
C19 C 0.4639(3) -0.0561(3) -0.1891(3) 0.0683(8) Uani 1 1 d . . . . .
H19 H 0.4136 -0.0959 -0.2537 0.082 Uiso 1 1 calc R . . . .
C14 C 1.0983(3) 0.2871(3) -0.0980(3) 0.0677(7) Uani 1 1 d . . . . .
H14 H 1.1908 0.2725 -0.1020 0.081 Uiso 1 1 calc R . . . .
C13 C 1.0361(3) 0.3655(3) -0.1888(3) 0.0703(8) Uani 1 1 d . . . . .
H13 H 1.0863 0.4058 -0.2530 0.084 Uiso 1 1 calc R . . . .
C18 C 0.4017(3) 0.0229(3) -0.0972(3) 0.0675(7) Uani 1 1 d . . . . .
H18 H 0.3093 0.0378 -0.1014 0.081 Uiso 1 1 calc R . . . .
C8 C 1.1205(3) 0.3173(3) 0.4562(3) 0.0698(7) Uani 1 1 d . . . . .
H8 H 1.1707 0.2781 0.5212 0.084 Uiso 1 1 calc R . . . .
C5 C 0.9732(3) 0.4328(3) 0.2625(3) 0.0584(6) Uani 1 1 d . . . . .
H5 H 0.9242 0.4722 0.1968 0.070 Uiso 1 1 calc R . . . .
C24 C 0.3811(3) -0.0069(3) 0.4544(3) 0.0707(7) Uani 1 1 d . . . . .
H24 H 0.3312 0.0322 0.5195 0.085 Uiso 1 1 calc R . . . .
C27 C 0.5284(3) -0.1225(3) 0.2621(3) 0.0602(6) Uani 1 1 d . . . . .
H27 H 0.5778 -0.1619 0.1967 0.072 Uiso 1 1 calc R . . . .
C25 C 0.3570(3) -0.1421(3) 0.4185(3) 0.0714(8) Uani 1 1 d . . . . .
H25 H 0.2909 -0.1939 0.4589 0.086 Uiso 1 1 calc R . . . .
C6 C 1.0717(3) 0.5088(3) 0.3232(3) 0.0708(7) Uani 1 1 d . . . . .
H6 H 1.0885 0.5996 0.2980 0.085 Uiso 1 1 calc R . . . .
C7 C 1.1448(3) 0.4525(3) 0.4199(3) 0.0722(8) Uani 1 1 d . . . . .
H7 H 1.2103 0.5048 0.4608 0.087 Uiso 1 1 calc R . . . .
C26 C 0.4311(3) -0.1998(3) 0.3227(3) 0.0709(7) Uani 1 1 d . . . . .
H26 H 0.4156 -0.2912 0.2985 0.085 Uiso 1 1 calc R . . . .
N1 N 0.66060(18) 0.09365(19) 0.24025(17) 0.0501(4) Uani 1 1 d . . . . .
N2 N 0.75003(18) 0.1551(2) 0.31821(16) 0.0460(4) Uani 1 1 d . . . . .

loop_
_atom_site_aniso_label
_atom_site_aniso_U_11
_atom_site_aniso_U_22
_atom_site_aniso_U_33
_atom_site_aniso_U_23
_atom_site_aniso_U_13
_atom_site_aniso_U_12
C1 0.0379(9) 0.0414(10) 0.0343(10) 0.0007(8) -0.0005(7) -0.0014(8)
C16 0.0485(11) 0.0405(10) 0.0394(11) 0.0038(9) -0.0001(8) -0.0059(9)
C10 0.0458(11) 0.0432(11) 0.0412(11) -0.0049(9) 0.0015(8) -0.0060(9)
C2 0.0426(10) 0.0414(10) 0.0396(11) 0.0002(8) 0.0001(8) 0.0013(8)
C3 0.0430(10) 0.0435(11) 0.0376(10) -0.0009(8) 0.0019(8) 0.0017(8)
C4 0.0482(11) 0.0482(12) 0.0419(11) -0.0051(9) 0.0024(9) 0.0002(9)
C22 0.0482(11) 0.0487(12) 0.0401(11) 0.0054(9) -0.0016(9) -0.0020(9)
C23 0.0661(14) 0.0595(14) 0.0521(14) -0.0034(12) 0.0081(11) -0.0041(12)
C17 0.0499(12) 0.0619(15) 0.0549(13) 0.0003(11) -0.0019(10) -0.0009(11)
C15 0.0527(13) 0.0614(15) 0.0569(14) 0.0010(12) 0.0032(10) -0.0018(11)
C9 0.0671(14) 0.0611(15) 0.0504(13) 0.0028(11) -0.0063(11) -0.0028(12)
C12 0.089(2) 0.0644(16) 0.0490(15) 0.0103(12) -0.0019(13) -0.0162(14)
C21 0.0578(13) 0.0570(14) 0.0479(13) -0.0021(11) 0.0023(10) -0.0056(11)
C20 0.090(2) 0.0591(15) 0.0482(14) -0.0105(12) 0.0022(13) -0.0138(14)
C11 0.0561(12) 0.0567(13) 0.0481(13) 0.0023(10) -0.0023(10) -0.0038(11)
C19 0.0839(19) 0.0675(17) 0.0536(15) 0.0051(13) -0.0158(13) -0.0314(14)
C14 0.0542(14) 0.0784(18) 0.0705(17) -0.0089(15) 0.0168(12) -0.0129(13)
C13 0.088(2) 0.0675(17) 0.0556(16) -0.0077(13) 0.0189(14) -0.0321(15)
C18 0.0532(13) 0.0755(17) 0.0737(18) 0.0111(15) -0.0168(12) -0.0160(13)
C8 0.0667(15) 0.086(2) 0.0564(16) -0.0073(14) -0.0135(12) -0.0017(14)
C5 0.0657(15) 0.0497(13) 0.0599(15) -0.0002(11) -0.0047(11) 0.0005(11)
C24 0.0699(16) 0.087(2) 0.0555(16) 0.0054(14) 0.0142(12) -0.0019(15)
C27 0.0690(16) 0.0492(13) 0.0623(15) -0.0014(11) 0.0049(12) -0.0006(11)
C25 0.0688(16) 0.077(2) 0.0680(18) 0.0264(15) 0.0022(13) -0.0131(15)
C6 0.0789(17) 0.0534(14) 0.0802(19) -0.0116(14) 0.0028(15) -0.0117(14)
C7 0.0678(16) 0.079(2) 0.0696(18) -0.0259(16) -0.0014(13) -0.0155(15)
C26 0.0830(18) 0.0546(15) 0.0751(19) 0.0112(14) 0.0000(15) -0.0136(14)
N1 0.0526(10) 0.0505(11) 0.0472(11) -0.0008(8) 0.0020(8) -0.0032(8)
N2 0.0482(9) 0.0497(9) 0.0402(9) -0.0004(8) -0.0018(7) -0.0038(7)

loop_
_atom_type_symbol
_atom_type_description
_atom_type_scat_dispersion_real
_atom_type_scat_dispersion_imag
_atom_type_scat_source
C C 0.0033 0.0016 'International Tables Vol C Tables 4.2.6.8 and 6.1.1.4'
H H 0.0000 0.0000 'International Tables Vol C Tables 4.2.6.8 and 6.1.1.4'
N N 0.0061 0.0033 'International Tables Vol C Tables 4.2.6.8 and 6.1.1.4'

loop_
_geom_angle_atom_site_label_1
_geom_angle_atom_site_label_2
_geom_angle_atom_site_label_3
_geom_angle
_geom_angle_site_symmetry_1
_geom_angle_site_symmetry_3
C2 C1 C4 130.69(18) . .
N2 C1 C2 111.93(16) . .
N2 C1 C4 117.36(17) . .
C17 C16 C3 120.70(19) . .
C21 C16 C3 120.70(19) . .
C21 C16 C17 118.6(2) . .
C15 C10 C2 120.90(19) . .
C11 C10 C2 120.98(19) . .
C11 C10 C15 118.1(2) . .
C1 C2 C10 124.81(17) . .
C3 C2 C1 105.62(18) . .
C3 C2 C10 129.56(18) . .
C2 C3 C16 129.82(19) . .
C2 C3 N1 105.69(17) . .
N1 C3 C16 124.48(17) . .
C9 C4 C1 119.3(2) . .
C9 C4 C5 119.9(2) . .
C5 C4 C1 120.8(2) . .
C23 C22 C27 119.4(2) . .
C23 C22 N1 119.5(2) . .
C27 C22 N1 121.0(2) . .
C24 C23 C22 119.8(2) . .
C18 C17 C16 120.1(2) . .
C14 C15 C10 120.5(2) . .
C4 C9 C8 119.6(2) . .
C13 C12 C11 120.5(3) . .
C16 C21 C20 120.5(2) . .
C19 C20 C21 120.5(3) . .
C12 C11 C10 120.6(2) . .
C20 C19 C18 119.2(2) . .
C13 C14 C15 120.6(3) . .
C12 C13 C14 119.6(2) . .
C17 C18 C19 121.0(2) . .
C7 C8 C9 120.4(3) . .
C6 C5 C4 119.7(2) . .
C25 C24 C23 120.7(3) . .
C26 C27 C22 120.3(3) . .
C26 C25 C24 119.6(3) . .
C7 C6 C5 120.9(3) . .
C6 C7 C8 119.4(3) . .
C25 C26 C27 120.2(3) . .
C3 N1 C22 130.67(17) . .
N2 N1 C3 112.03(16) . .
N2 N1 C22 117.26(17) . .
C1 N2 N1 104.73(15) . .

loop_
_geom_bond_atom_site_label_1
_geom_bond_atom_site_label_2
_geom_bond_distance
_geom_bond_site_symmetry_2
C1 C2 1.393(3) .
C1 C4 1.467(3) .
C1 N2 1.346(3) .
C16 C3 1.481(3) .
C16 C17 1.393(3) .
C16 C21 1.384(3) .
C10 C2 1.481(3) .
C10 C15 1.391(3) .
C10 C11 1.389(3) .
C2 C3 1.384(3) .
C3 N1 1.388(3) .
C4 C9 1.379(3) .
C4 C5 1.384(3) .
C22 C23 1.383(3) .
C22 C27 1.385(3) .
C22 N1 1.456(3) .
C23 C24 1.378(4) .
C17 C18 1.373(3) .
C15 C14 1.380(4) .
C9 C8 1.390(4) .
C12 C11 1.383(4) .
C12 C13 1.367(4) .
C21 C20 1.390(3) .
C20 C19 1.363(4) .
C19 C18 1.383(4) .
C14 C13 1.370(4) .
C8 C7 1.379(4) .
C5 C6 1.380(4) .
C24 C25 1.378(4) .
C27 C26 1.379(4) .
C25 C26 1.373(4) .
C6 C7 1.368(4) .
N1 N2 1.349(2) .
